data_7042941
loop_
_publ_author_name
'Xu, Li'
'Ruan, Huapeng'
'Wang, LuLu'
'li, zhenyu'

_publ_section_title
;
 Sb102- and Sb22- Found in [K(18-crown-6)]6[Sb10]
 [Sb4{Mo(CO)3}2]&#x2022;2en: Two Missing Family Members
;
_journal_name_full 'Dalton Trans.'
_journal_paper_doi 10.1039/C7DT01135K
_journal_year 2017
_chemical_formula_sum 'C36 H36 K Mo N6 O18 Sb'
_chemical_formula_weight 1097.50
_chemical_name_systematic
; 
 ? 
;
_chemical_properties_physical ', Air-sensitive,Moisture-sensitive'
_space_group_IT_number 14
_symmetry_cell_setting monoclinic
_symmetry_space_group_name_Hall '-P 2yn'
_symmetry_space_group_name_H-M 'P 1 21/n 1'
_atom_sites_solution_hydrogens geom
_atom_sites_solution_primary direct
_atom_sites_solution_secondary difmap
_audit_creation_method SHELXL-97
_audit_update_record
;
2017-03-22 deposited with the CCDC.
2017-05-09 downloaded from the CCDC.
;
_cell_angle_alpha 90.00
_cell_angle_beta 114.629(13)
_cell_angle_gamma 90.00
_cell_formula_units_Z 2
_cell_length_a 18.241(13)
_cell_length_b 15.645(10)
_cell_length_c 14.448(11)
_cell_measurement_reflns_used 18901
_cell_measurement_temperature 293(2)
_cell_measurement_theta_max 27.4045
_cell_measurement_theta_min 2.0241
_cell_volume 3748(5)
_computing_cell_refinement 'CrystalClear (Rigaku Inc., 2008)'
_computing_data_collection 'CrystalClear (Rigaku Inc., 2008)'
_computing_data_reduction 'CrystalClear (Rigaku Inc., 2008)'
_computing_molecular_graphics Diamond
_computing_structure_refinement 'SHELXL-97 (Sheldrick, 1997)'
_computing_structure_solution 'SHELXS-97 (Sheldrick, 1990)'
_diffrn_ambient_temperature 293(2)
_diffrn_detector_area_resol_mean 28.571
_diffrn_measured_fraction_theta_full 0.984
_diffrn_measured_fraction_theta_max 0.984
_diffrn_measurement_device_type CCD
_diffrn_measurement_method CCD_Profile_fitting
_diffrn_radiation_monochromator graphite
_diffrn_radiation_source 'fine-focus sealed tube'
_diffrn_radiation_type MoK\a
_diffrn_radiation_wavelength 0.71073
_diffrn_reflns_av_R_equivalents 0.0554
_diffrn_reflns_av_sigmaI/netI 0.0972
_diffrn_reflns_limit_h_max 23
_diffrn_reflns_limit_h_min -23
_diffrn_reflns_limit_k_max 19
_diffrn_reflns_limit_k_min -20
_diffrn_reflns_limit_l_max 18
_diffrn_reflns_limit_l_min -15
_diffrn_reflns_number 30433
_diffrn_reflns_theta_full 27.36
_diffrn_reflns_theta_max 27.36
_diffrn_reflns_theta_min 2.00
_exptl_absorpt_coefficient_mu 0.630
_exptl_absorpt_correction_T_max 1.000
_exptl_absorpt_correction_T_min 0.6078
_exptl_absorpt_correction_type multi-scan
_exptl_crystal_colour black
_exptl_crystal_density_diffrn 0.972
_exptl_crystal_density_method 'not measured'
_exptl_crystal_description plate
_exptl_crystal_F_000 1100
_exptl_crystal_size_max 0.2
_exptl_crystal_size_mid 0.2
_exptl_crystal_size_min 0.16
_refine_diff_density_max 0.849
_refine_diff_density_min -0.865
_refine_diff_density_rms 0.093
_refine_ls_extinction_method none
_refine_ls_goodness_of_fit_ref 0.679
_refine_ls_hydrogen_treatment mixed
_refine_ls_matrix_type full
_refine_ls_number_parameters 393
_refine_ls_number_reflns 8366
_refine_ls_number_restraints 0
_refine_ls_restrained_S_all 0.679
_refine_ls_R_factor_all 0.1259
_refine_ls_R_factor_gt 0.0485
_refine_ls_shift/su_max 0.001
_refine_ls_shift/su_mean 0.000
_refine_ls_structure_factor_coef Fsqd
_refine_ls_weighting_details 'calc w=1/[\s^2^(Fo^2^)+(0.1000P)^2^+0.0000P] where P=(Fo^2^+2Fc^2^)/3'
_refine_ls_weighting_scheme calc
_refine_ls_wR_factor_gt 0.1184
_refine_ls_wR_factor_ref 0.1703
_reflns_number_gt 3096
_reflns_number_total 8366
_reflns_threshold_expression >2sigma(I)
_cod_data_source_file c7dt01135k2.cif
_cod_data_source_block 1
_cod_depositor_comments
;
The following automatic conversions were performed:

'_exptl_absorpt_correction_type' value 'Multi-scan' changed to
'multi-scan' according to
/home/data/users/saulius/crontab/automatic-downloads/rss-feeds/RSC/lib/dictionaries/cif_core.dic
dictionary named 'cif_core.dic' version 2.4.2 from 2011-04-26.

Automatic conversion script
Id: cif_fix_values 4973 2017-02-22 13:04:09Z antanas 
;
_cod_original_cell_volume 3748(4)
_cod_original_sg_symbol_H-M P2(1)/n
_cod_database_code 7042941

loop_
_symmetry_equiv_pos_as_xyz
'x, y, z'
'-x+1/2, y+1/2, -z+1/2'
'-x, -y, -z'
'x-1/2, -y-1/2, z-1/2'

loop_
_atom_site_label
_atom_site_type_symbol
_atom_site_fract_x
_atom_site_fract_y
_atom_site_fract_z
_atom_site_U_iso_or_equiv
_atom_site_adp_type
_atom_site_occupancy
_atom_site_symmetry_multiplicity
_atom_site_calc_flag
_atom_site_refinement_flags
Sb1 Sb 0.07408(4) 0.88226(4) 0.57559(4) 0.0824(2) Uani 1 1 d .
Sb2 Sb 0.12906(4) 1.04460(4) 0.58634(4) 0.0881(2) Uani 1 1 d .
Sb3 Sb 0.03162(8) 0.94462(10) 0.26921(9) 0.0930(4) Uani 0.50 1 d P
Sb4 Sb 0.05849(8) 1.09488(9) 0.37773(12) 0.0861(4) Uani 0.50 1 d P
Sb5 Sb -0.02747(7) 0.84939(8) 0.38067(8) 0.0753(3) Uani 0.50 1 d P
Mo1 Mo 0.02771(7) 0.98292(8) 0.37759(8) 0.0554(3) Uani 0.50 1 d P
K1 K -0.5000 1.0000 -0.5000 0.0960(9) Uani 1 2 d S
K2 K -0.20092(17) 1.02802(15) 0.1081(3) 0.1316(10) Uani 1 1 d .
C1 C 0.0981(10) 0.8998(11) 0.3567(9) 0.074(5) Uani 0.50 1 d P
O1 O 0.1423(7) 0.8573(7) 0.3391(8) 0.082(3) Uani 0.50 1 d P
C2 C -0.0435(8) 0.9478(16) 0.2547(15) 0.112(8) Uani 0.50 1 d P
O2 O -0.0846(8) 0.9072(9) 0.1654(8) 0.111(5) Uani 0.50 1 d P
C3 C 0.0596(18) 1.0695(18) 0.3173(19) 0.142(13) Uani 0.50 1 d P
O3 O 0.0936(8) 1.1339(8) 0.2943(9) 0.100(4) Uani 0.50 1 d P
O4 O -0.4042(4) 1.0969(4) -0.5740(5) 0.0946(18) Uani 1 1 d .
O5 O -0.3355(4) 0.9666(4) -0.4220(5) 0.0976(18) Uani 1 1 d .
O6 O -0.4368(4) 0.8489(4) -0.3859(5) 0.0974(18) Uani 1 1 d .
O7 O -0.1421(5) 1.1883(5) 0.0573(6) 0.122(3) Uani 1 1 d .
O8 O -0.2383(6) 1.1848(5) 0.1630(6) 0.131(3) Uani 1 1 d .
O9 O -0.1243(5) 1.0368(5) -0.0308(6) 0.117(2) Uani 1 1 d .
O10 O -0.2367(5) 0.9033(4) -0.0612(6) 0.114(2) Uani 1 1 d .
O11 O -0.3242(5) 0.8993(5) 0.0619(6) 0.115(2) Uani 1 1 d .
O12 O -0.3551(5) 1.0569(6) 0.1265(6) 0.116(2) Uani 1 1 d .
C4 C -0.4314(8) 1.1825(7) -0.5993(8) 0.111(3) Uani 1 1 d .
H1A H -0.4015 1.2103 -0.6328 0.134 Uiso 1 1 calc R
H1B H -0.4227 1.2143 -0.5379 0.134 Uiso 1 1 calc R
C5 C -0.3205(7) 1.0917(8) -0.5123(8) 0.108(3) Uani 1 1 d .
H2A H -0.3074 1.1259 -0.4515 0.130 Uiso 1 1 calc R
H2B H -0.2911 1.1148 -0.5492 0.130 Uiso 1 1 calc R
C6 C -0.2953(6) 1.0017(8) -0.4828(9) 0.112(3) Uani 1 1 d .
H3A H -0.3087 0.9674 -0.5436 0.134 Uiso 1 1 calc R
H3B H -0.2373 0.9994 -0.4437 0.134 Uiso 1 1 calc R
C7 C -0.3111(7) 0.8818(7) -0.3882(9) 0.118(4) Uani 1 1 d .
H4A H -0.2531 0.8804 -0.3488 0.142 Uiso 1 1 calc R
H4B H -0.3242 0.8445 -0.4466 0.142 Uiso 1 1 calc R
C8 C -0.3513(8) 0.8509(7) -0.3254(8) 0.116(4) Uani 1 1 d .
H5A H -0.3321 0.7941 -0.3002 0.140 Uiso 1 1 calc R
H5B H -0.3390 0.8885 -0.2675 0.140 Uiso 1 1 calc R
C9 C -0.4804(8) 0.8188(7) -0.3311(8) 0.113(3) Uani 1 1 d .
H6A H -0.4709 0.8559 -0.2735 0.136 Uiso 1 1 calc R
H6B H -0.4624 0.7616 -0.3056 0.136 Uiso 1 1 calc R
C10 C -0.3379(10) 1.1175(10) 0.2025(10) 0.155(6) Uani 1 1 d .
H7A H -0.2963 1.0959 0.2654 0.186 Uiso 1 1 calc R
H7B H -0.3858 1.1285 0.2139 0.186 Uiso 1 1 calc R
C11 C -0.3103(12) 1.1974(10) 0.1738(11) 0.170(7) Uani 1 1 d .
H8A H -0.3515 1.2182 0.1101 0.204 Uiso 1 1 calc R
H8B H -0.3021 1.2404 0.2256 0.204 Uiso 1 1 calc R
C12 C -0.2004(12) 1.2594(8) 0.1512(10) 0.158(6) Uani 1 1 d .
H9A H -0.1896 1.2969 0.2090 0.190 Uiso 1 1 calc R
H9B H -0.2362 1.2893 0.0903 0.190 Uiso 1 1 calc R
C13 C -0.1260(9) 1.2403(9) 0.1437(10) 0.147(6) Uani 1 1 d .
H10A H -0.1002 1.2929 0.1377 0.177 Uiso 1 1 calc R
H10B H -0.0898 1.2107 0.2046 0.177 Uiso 1 1 calc R
C14 C -0.0709(10) 1.1704(9) 0.0430(9) 0.145(5) Uani 1 1 d .
H11A H -0.0318 1.1418 0.1027 0.174 Uiso 1 1 calc R
H11B H -0.0472 1.2234 0.0337 0.174 Uiso 1 1 calc R
C15 C -0.0916(7) 1.1146(7) -0.0487(9) 0.115(3) Uani 1 1 d .
H12A H -0.1307 1.1429 -0.1086 0.138 Uiso 1 1 calc R
H12B H -0.0436 1.1030 -0.0598 0.138 Uiso 1 1 calc R
C16 C -0.1455(8) 0.9788(9) -0.1098(11) 0.132(4) Uani 1 1 d .
H13A H -0.1009 0.9709 -0.1289 0.158 Uiso 1 1 calc R
H13B H -0.1913 1.0004 -0.1686 0.158 Uiso 1 1 calc R
C17 C -0.1669(9) 0.8953(8) -0.0771(11) 0.143(5) Uani 1 1 d .
H14A H -0.1751 0.8525 -0.1291 0.172 Uiso 1 1 calc R
H14B H -0.1228 0.8765 -0.0148 0.172 Uiso 1 1 calc R
C18 C -0.2582(9) 0.8280(7) -0.0256(10) 0.134(4) Uani 1 1 d .
H15A H -0.2173 0.8143 0.0416 0.160 Uiso 1 1 calc R
H15B H -0.2613 0.7809 -0.0708 0.160 Uiso 1 1 calc R
C19 C -0.3372(8) 0.8390(8) -0.0207(10) 0.132(4) Uani 1 1 d .
H16A H -0.3768 0.8613 -0.0847 0.158 Uiso 1 1 calc R
H16B H -0.3565 0.7847 -0.0071 0.158 Uiso 1 1 calc R
C20 C -0.3948(8) 0.9151(10) 0.0720(10) 0.135(4) Uani 1 1 d .
H5C H -0.4150 0.8623 0.0875 0.162 Uiso 1 1 calc R
H5D H -0.4350 0.9371 0.0083 0.162 Uiso 1 1 calc R
C21 C -0.3480(13) 1.1402(14) -0.1339(15) 0.209(8) Uiso 1 1 d .
H20A H -0.3152 1.0901 -0.1046 0.251 Uiso 1 1 calc R
H20B H -0.3153 1.1909 -0.1076 0.251 Uiso 1 1 calc R
N1 N -0.4433(11) 1.0762(12) -0.2940(14) 0.243(7) Uani 1 1 d .
N2 N -0.4146(13) 1.1416(15) -0.1121(12) 0.331(14) Uani 1 1 d .
C22 C -0.3809(8) 0.9781(10) 0.1544(10) 0.134(5) Uani 1 1 d .
H18A H -0.4303 0.9870 0.1631 0.161 Uiso 1 1 calc R
H18B H -0.3399 0.9571 0.2181 0.161 Uiso 1 1 calc R
C23 C -0.3835(14) 1.1377(15) -0.2541(17) 0.255(10) Uiso 1 1 d .
H19A H -0.4057 1.1933 -0.2811 0.306 Uiso 1 1 calc R
H19B H -0.3405 1.1253 -0.2749 0.306 Uiso 1 1 calc R

loop_
_atom_site_aniso_label
_atom_site_aniso_U_11
_atom_site_aniso_U_22
_atom_site_aniso_U_33
_atom_site_aniso_U_23
_atom_site_aniso_U_13
_atom_site_aniso_U_12
Sb1 0.0814(4) 0.0650(4) 0.0968(4) 0.0083(3) 0.0333(3) 0.0226(3)
Sb2 0.0910(4) 0.0870(5) 0.0696(4) -0.0172(3) 0.0170(3) -0.0179(3)
Sb3 0.0945(9) 0.1288(12) 0.0720(7) -0.0084(7) 0.0510(7) 0.0038(8)
Sb4 0.0865(9) 0.0785(9) 0.1053(10) 0.0201(8) 0.0518(8) -0.0030(7)
Sb5 0.0708(7) 0.0705(8) 0.0924(7) -0.0279(6) 0.0418(6) -0.0097(6)
Mo1 0.0554(7) 0.0611(8) 0.0483(6) -0.0026(5) 0.0201(5) 0.0081(6)
K1 0.091(2) 0.099(2) 0.109(2) 0.0030(18) 0.0525(17) -0.0017(17)
K2 0.124(2) 0.0681(15) 0.223(3) 0.0021(17) 0.092(2) -0.0008(14)
C1 0.085(11) 0.086(12) 0.038(7) 0.002(7) 0.012(7) 0.048(9)
O1 0.083(8) 0.077(8) 0.089(7) 0.008(6) 0.039(6) 0.028(6)
C2 0.024(7) 0.20(2) 0.115(14) 0.094(15) 0.035(9) 0.044(10)
O2 0.109(10) 0.130(12) 0.054(6) -0.010(7) -0.006(6) 0.020(8)
C3 0.21(3) 0.15(2) 0.128(19) 0.104(18) 0.13(2) 0.13(2)
O3 0.139(11) 0.086(9) 0.101(8) 0.020(7) 0.077(8) 0.013(8)
O4 0.096(5) 0.091(5) 0.112(4) -0.012(4) 0.058(4) -0.015(4)
O5 0.098(4) 0.090(5) 0.115(5) -0.012(4) 0.055(4) 0.007(4)
O6 0.111(5) 0.093(5) 0.095(4) -0.008(4) 0.050(4) -0.006(4)
O7 0.134(7) 0.089(5) 0.106(5) 0.012(4) 0.013(5) -0.029(5)
O8 0.188(9) 0.085(6) 0.118(5) 0.014(4) 0.061(6) 0.018(6)
O9 0.125(6) 0.090(6) 0.125(6) 0.011(4) 0.040(5) -0.022(5)
O10 0.102(5) 0.075(5) 0.164(6) 0.002(4) 0.055(5) 0.004(4)
O11 0.090(5) 0.109(6) 0.136(6) 0.011(5) 0.036(4) -0.018(4)
O12 0.128(6) 0.122(7) 0.100(5) 0.009(5) 0.052(4) 0.025(5)
C4 0.156(11) 0.077(7) 0.119(8) -0.011(6) 0.074(8) -0.025(7)
C5 0.108(9) 0.112(9) 0.124(8) -0.014(7) 0.067(7) -0.019(7)
C6 0.091(7) 0.133(10) 0.134(8) -0.023(8) 0.070(7) -0.010(7)
C7 0.123(9) 0.091(8) 0.135(9) -0.026(7) 0.048(8) 0.022(7)
C8 0.133(10) 0.106(9) 0.117(8) 0.008(7) 0.058(8) 0.015(8)
C9 0.154(11) 0.084(8) 0.110(8) 0.022(6) 0.062(8) -0.002(7)
C10 0.212(16) 0.139(13) 0.126(10) 0.031(10) 0.082(10) 0.065(12)
C11 0.27(2) 0.116(13) 0.154(12) 0.000(9) 0.121(14) 0.052(13)
C12 0.257(19) 0.065(8) 0.110(9) -0.005(6) 0.034(12) -0.030(12)
C13 0.186(15) 0.098(11) 0.103(9) 0.018(7) 0.005(10) -0.046(10)
C14 0.165(13) 0.109(10) 0.118(9) 0.015(8) 0.016(9) -0.062(10)
C15 0.121(9) 0.098(9) 0.125(8) 0.024(7) 0.052(7) -0.008(7)
C16 0.117(9) 0.130(12) 0.158(11) 0.010(10) 0.068(9) 0.007(9)
C17 0.132(11) 0.095(10) 0.189(13) -0.015(9) 0.052(10) 0.022(8)
C18 0.153(12) 0.067(7) 0.168(11) 0.008(7) 0.054(9) -0.015(8)
C19 0.116(10) 0.109(10) 0.152(10) 0.011(8) 0.037(8) -0.046(8)
C20 0.106(10) 0.164(13) 0.132(10) 0.014(10) 0.045(8) -0.026(9)
N1 0.214(16) 0.211(16) 0.289(18) -0.076(15) 0.089(13) -0.023(13)
N2 0.28(2) 0.47(4) 0.184(14) -0.012(16) 0.038(14) -0.18(2)
C22 0.117(10) 0.173(15) 0.118(9) 0.032(10) 0.053(8) 0.012(9)

loop_
_atom_type_symbol
_atom_type_description
_atom_type_scat_dispersion_real
_atom_type_scat_dispersion_imag
_atom_type_scat_source
C C 0.0033 0.0016 'International Tables Vol C Tables 4.2.6.8 and 6.1.1.4'
H H 0.0000 0.0000 'International Tables Vol C Tables 4.2.6.8 and 6.1.1.4'
N N 0.0061 0.0033 'International Tables Vol C Tables 4.2.6.8 and 6.1.1.4'
O O 0.0106 0.0060 'International Tables Vol C Tables 4.2.6.8 and 6.1.1.4'
K K 0.2009 0.2494 'International Tables Vol C Tables 4.2.6.8 and 6.1.1.4'
Mo Mo -1.6832 0.6857 'International Tables Vol C Tables 4.2.6.8 and 6.1.1.4'
Sb Sb -0.5866 1.5461 'International Tables Vol C Tables 4.2.6.8 and 6.1.1.4'

loop_
_geom_angle_atom_site_label_1
_geom_angle_atom_site_label_2
_geom_angle_atom_site_label_3
_geom_angle
_geom_angle_site_symmetry_1
_geom_angle_site_symmetry_3
Sb5 Sb1 Sb2 108.36(4) . .
Sb5 Sb1 Sb4 89.40(7) . 3_576
Sb2 Sb1 Sb4 101.72(4) . 3_576
Sb5 Sb1 Mo1 47.17(5) . .
Sb2 Sb1 Mo1 61.51(4) . .
Sb4 Sb1 Mo1 103.31(5) 3_576 .
Sb5 Sb1 Mo1 98.39(5) . 3_576
Sb2 Sb1 Mo1 65.58(5) . 3_576
Sb4 Sb1 Mo1 36.22(4) 3_576 3_576
Mo1 Sb1 Mo1 84.00(5) . 3_576
Sb5 Sb2 Sb1 108.91(6) 3_576 .
Sb5 Sb2 Sb4 88.63(6) 3_576 .
Sb1 Sb2 Sb4 101.81(4) . .
Sb5 Sb2 Mo1 101.45(5) 3_576 .
Sb1 Sb2 Mo1 65.04(4) . .
Sb4 Sb2 Mo1 36.79(5) . .
Sb5 Sb2 Mo1 46.31(5) 3_576 3_576
Sb1 Sb2 Mo1 62.66(3) . 3_576
Sb4 Sb2 Mo1 99.90(5) . 3_576
Mo1 Sb2 Mo1 84.23(6) . 3_576
C2 Sb3 C1 125.3(10) . .
C2 Sb3 Mo1 71.9(11) . .
C1 Sb3 Mo1 73.8(5) . .
C2 Sb3 C3 96.6(14) . .
C1 Sb3 C3 99.1(9) . .
Mo1 Sb3 C3 57.2(6) . .
C2 Sb3 O2 38.2(12) . .
C1 Sb3 O2 133.3(8) . .
Mo1 Sb3 O2 109.7(4) . .
C3 Sb3 O2 122.5(8) . .
C2 Sb3 O1 140.3(9) . .
C1 Sb3 O1 26.2(6) . .
Mo1 Sb3 O1 99.8(3) . .
C3 Sb3 O1 111.5(8) . .
O2 Sb3 O1 126.0(5) . .
C2 Sb3 Sb5 57.7(7) . .
C1 Sb3 Sb5 68.2(7) . .
Mo1 Sb3 Sb5 58.07(7) . .
C3 Sb3 Sb5 114.9(6) . .
O2 Sb3 Sb5 74.9(4) . .
O1 Sb3 Sb5 84.6(3) . .
C2 Sb3 Sb4 89.1(12) . .
C1 Sb3 Sb4 91.7(6) . .
Mo1 Sb3 Sb4 40.80(6) . .
C3 Sb3 Sb4 16.4(6) . .
O2 Sb3 Sb4 122.0(4) . .
O1 Sb3 Sb4 110.0(3) . .
Sb5 Sb3 Sb4 98.66(7) . .
C2 Sb3 K2 29.0(7) . .
C1 Sb3 K2 154.2(7) . .
Mo1 Sb3 K2 88.88(9) . .
C3 Sb3 K2 86.7(7) . .
O2 Sb3 K2 35.9(4) . .
O1 Sb3 K2 161.8(3) . .
Sb5 Sb3 K2 86.52(7) . .
Sb4 Sb3 K2 87.04(6) . .
C3 Sb4 O3 49.5(19) . .
C3 Sb4 Mo1 74.3(17) . .
O3 Sb4 Mo1 123.2(4) . .
C3 Sb4 Sb3 37.0(17) . .
O3 Sb4 Sb3 86.2(4) . .
Mo1 Sb4 Sb3 37.31(6) . .
C3 Sb4 Sb1 128.1(19) . 3_576
O3 Sb4 Sb1 138.3(4) . 3_576
Mo1 Sb4 Sb1 80.07(6) . 3_576
Sb3 Sb4 Sb1 106.29(6) . 3_576
C3 Sb4 Sb2 132.1(11) . .
O3 Sb4 Sb2 135.4(5) . .
Mo1 Sb4 Sb2 75.02(6) . .
Sb3 Sb4 Sb2 105.15(7) . .
Sb1 Sb4 Sb2 80.49(6) 3_576 .
C2 Sb5 Mo1 45.6(6) . .
C2 Sb5 C1 61.2(4) . .
Mo1 Sb5 C1 46.2(4) . .
C2 Sb5 Sb2 81.8(5) . 3_576
Mo1 Sb5 Sb2 77.53(6) . 3_576
C1 Sb5 Sb2 123.7(4) . 3_576
C2 Sb5 Sb1 120.2(6) . .
Mo1 Sb5 Sb1 74.61(5) . .
C1 Sb5 Sb1 79.6(3) . .
Sb2 Sb5 Sb1 85.47(5) 3_576 .
C2 Sb5 Sb3 28.4(3) . .
Mo1 Sb5 Sb3 38.46(5) . .
C1 Sb5 Sb3 33.0(3) . .
Sb2 Sb5 Sb3 103.92(7) 3_576 .
Sb1 Sb5 Sb3 104.13(7) . .
Sb3 Mo1 C2 43.4(5) . .
Sb3 Mo1 C3 71.3(9) . .
C2 Mo1 C3 89.9(12) . .
Sb3 Mo1 Sb4 101.89(9) . .
C2 Mo1 Sb4 112.8(6) . .
C3 Mo1 Sb4 30.6(9) . .
Sb3 Mo1 C1 48.5(4) . .
C2 Mo1 C1 83.9(7) . .
C3 Mo1 C1 93.4(9) . .
Sb4 Mo1 C1 114.7(6) . .
Sb3 Mo1 Sb5 83.47(8) . .
C2 Mo1 Sb5 66.6(6) . .
C3 Mo1 Sb5 154.0(10) . .
Sb4 Mo1 Sb5 171.54(9) . .
C1 Mo1 Sb5 73.8(6) . .
Sb3 Mo1 Sb2 143.22(9) . .
C2 Mo1 Sb2 173.3(5) . .
C3 Mo1 Sb2 93.2(10) . .
Sb4 Mo1 Sb2 68.18(6) . .
C1 Mo1 Sb2 101.8(4) . .
Sb5 Mo1 Sb2 111.33(6) . .
Sb3 Mo1 Sb1 125.21(9) . .
C2 Mo1 Sb1 124.9(6) . .
C3 Mo1 Sb1 143.7(10) . .
Sb4 Mo1 Sb1 121.59(7) . .
C1 Mo1 Sb1 81.8(4) . .
Sb5 Mo1 Sb1 58.23(5) . .
Sb2 Mo1 Sb1 53.45(5) . .
Sb3 Mo1 Sb1 134.83(8) . 3_576
C2 Mo1 Sb1 100.0(6) . 3_576
C3 Mo1 Sb1 86.5(7) . 3_576
Sb4 Mo1 Sb1 63.72(7) . 3_576
C1 Mo1 Sb1 176.1(4) . 3_576
Sb5 Mo1 Sb1 107.86(7) . 3_576
Sb2 Mo1 Sb1 74.34(5) . 3_576
Sb1 Mo1 Sb1 96.00(5) . 3_576
Sb3 Mo1 Sb2 119.55(8) . 3_576
C2 Mo1 Sb2 77.8(5) . 3_576
C3 Mo1 Sb2 132.2(7) . 3_576
Sb4 Mo1 Sb2 115.39(7) . 3_576
C1 Mo1 Sb2 129.9(6) . 3_576
Sb5 Mo1 Sb2 56.16(4) . 3_576
Sb2 Mo1 Sb2 95.77(6) . 3_576
Sb1 Mo1 Sb2 71.97(4) . 3_576
Sb1 Mo1 Sb2 51.76(4) 3_576 3_576
O5 K1 O5 180.0 3_474 .
O5 K1 O6 120.1(2) 3_474 .
O5 K1 O6 59.9(2) . .
O5 K1 O6 59.9(2) 3_474 3_474
O5 K1 O6 120.1(2) . 3_474
O6 K1 O6 180.0 . 3_474
O5 K1 O4 118.5(2) 3_474 .
O5 K1 O4 61.5(2) . .
O6 K1 O4 120.0(2) . .
O6 K1 O4 60.0(2) 3_474 .
O5 K1 O4 61.5(2) 3_474 3_474
O5 K1 O4 118.5(2) . 3_474
O6 K1 O4 60.0(2) . 3_474
O6 K1 O4 120.0(2) 3_474 3_474
O4 K1 O4 180.000(1) . 3_474
O5 K1 N1 101.4(4) 3_474 .
O5 K1 N1 78.6(4) . .
O6 K1 N1 82.2(4) . .
O6 K1 N1 97.8(4) 3_474 .
O4 K1 N1 98.7(4) . .
O4 K1 N1 81.3(4) 3_474 .
O5 K1 N1 78.6(4) 3_474 3_474
O5 K1 N1 101.4(4) . 3_474
O6 K1 N1 97.8(4) . 3_474
O6 K1 N1 82.2(4) 3_474 3_474
O4 K1 N1 81.3(4) . 3_474
O4 K1 N1 98.7(4) 3_474 3_474
N1 K1 N1 180.0(4) . 3_474
O2 K2 O8 142.5(4) . .
O2 K2 O11 91.1(4) . .
O8 K2 O11 115.2(3) . .
O2 K2 O9 72.6(3) . .
O8 K2 O9 114.1(3) . .
O11 K2 O9 115.4(3) . .
O2 K2 O7 110.6(4) . .
O8 K2 O7 58.1(3) . .
O11 K2 O7 150.4(2) . .
O9 K2 O7 56.8(3) . .
O2 K2 O12 137.0(4) . .
O8 K2 O12 58.7(3) . .
O11 K2 O12 56.6(3) . .
O9 K2 O12 143.7(2) . .
O7 K2 O12 110.5(3) . .
O2 K2 O10 70.6(3) . .
O8 K2 O10 145.6(2) . .
O11 K2 O10 58.0(2) . .
O9 K2 O10 57.7(2) . .
O7 K2 O10 109.4(3) . .
O12 K2 O10 106.4(2) . .
O2 K2 C2 26.4(5) . .
O8 K2 C2 116.3(6) . .
O11 K2 C2 107.0(5) . .
O9 K2 C2 85.1(4) . .
O7 K2 C2 100.9(4) . .
O12 K2 C2 131.0(3) . .
O10 K2 C2 97.0(5) . .
O2 K2 Sb3 27.2(3) . .
O8 K2 Sb3 116.2(2) . .
O11 K2 Sb3 115.53(18) . .
O9 K2 Sb3 74.00(17) . .
O7 K2 Sb3 90.81(19) . .
O12 K2 Sb3 142.24(17) . .
O10 K2 Sb3 94.49(16) . .
C2 K2 Sb3 11.9(3) . .
O1 C1 Sb3 118.4(11) . .
O1 C1 Mo1 172.7(16) . .
Sb3 C1 Mo1 57.7(5) . .
O1 C1 Sb5 126.5(14) . .
Sb3 C1 Sb5 78.8(7) . .
Mo1 C1 Sb5 60.0(5) . .
C1 O1 Sb3 35.4(7) . .
Sb3 C2 O2 105.4(16) . .
Sb3 C2 Mo1 64.6(8) . .
O2 C2 Mo1 167.0(15) . .
Sb3 C2 Sb5 94.0(8) . .
O2 C2 Sb5 106.1(15) . .
Mo1 C2 Sb5 67.8(5) . .
Sb3 C2 K2 139.1(9) . .
O2 C2 K2 62.7(7) . .
Mo1 C2 K2 130.3(11) . .
Sb5 C2 K2 126.7(6) . .
C2 O2 Sb3 36.4(7) . .
C2 O2 K2 90.9(10) . .
Sb3 O2 K2 116.9(6) . .
Sb4 C3 O3 96(3) . .
Sb4 C3 Mo1 75.2(14) . .
O3 C3 Mo1 168(2) . .
Sb4 C3 Sb3 127(2) . .
O3 C3 Sb3 136.6(16) . .
Mo1 C3 Sb3 51.5(8) . .
C3 O3 Sb4 34.5(12) . .
C5 O4 C4 112.7(9) . .
C5 O4 K1 113.9(6) . .
C4 O4 K1 113.4(6) . .
C7 O5 C6 113.1(8) . .
C7 O5 K1 116.5(6) . .
C6 O5 K1 114.3(6) . .
C9 O6 C8 112.8(8) . .
C9 O6 K1 114.6(6) . .
C8 O6 K1 114.2(6) . .
C13 O7 C14 112.0(11) . .
C13 O7 K2 103.5(7) . .
C14 O7 K2 108.5(7) . .
C11 O8 C12 115.4(12) . .
C11 O8 K2 121.0(9) . .
C12 O8 K2 120.9(9) . .
C16 O9 C15 114.0(9) . .
C16 O9 K2 119.5(7) . .
C15 O9 K2 121.8(7) . .
C17 O10 C18 113.6(10) . .
C17 O10 K2 107.0(7) . .
C18 O10 K2 104.4(7) . .
C20 O11 C19 111.3(10) . .
C20 O11 K2 121.5(8) . .
C19 O11 K2 119.0(7) . .
C10 O12 C22 111.0(10) . .
C10 O12 K2 105.4(8) . .
C22 O12 K2 109.1(7) . .
O4 C4 C9 108.7(9) . 3_474
O4 C5 C6 111.0(9) . .
O5 C6 C5 110.7(8) . .
O5 C7 C8 110.7(9) . .
O6 C8 C7 109.2(9) . .
O6 C9 C4 108.9(8) . 3_474
O12 C10 C11 110.5(11) . .
O8 C11 C10 111.0(12) . .
O8 C12 C13 111.3(13) . .
O7 C13 C12 109.4(12) . .
O7 C14 C15 109.5(11) . .
O9 C15 C14 107.9(9) . .
O9 C16 C17 109.5(11) . .
O10 C17 C16 110.6(10) . .
O10 C18 C19 110.2(10) . .
O11 C19 C18 106.5(10) . .
O11 C20 C22 110.5(11) . .
N2 C21 C23 104.8(18) . .
C23 N1 K1 125.6(16) . .
O12 C22 C20 108.1(10) . .
N1 C23 C21 111(2) . .

loop_
_geom_bond_atom_site_label_1
_geom_bond_atom_site_label_2
_geom_bond_distance
_geom_bond_site_symmetry_2
Sb1 Sb5 2.698(2) .
Sb1 Sb2 2.7111(17) .
Sb1 Sb4 2.791(2) 3_576
Sb1 Mo1 3.060(2) .
Sb1 Mo1 3.0661(18) 3_576
Sb2 Sb5 2.6735(17) 3_576
Sb2 Sb4 2.851(3) .
Sb2 Mo1 2.966(2) .
Sb2 Mo1 3.143(2) 3_576
Sb3 C2 1.298(13) .
Sb3 C1 1.511(13) .
Sb3 Mo1 1.7057(19) .
Sb3 C3 2.06(3) .
Sb3 O2 2.107(13) .
Sb3 O1 2.294(11) .
Sb3 Sb5 2.724(2) .
Sb3 Sb4 2.754(3) .
Sb3 K2 4.109(4) .
Sb4 C3 0.97(3) .
Sb4 O3 1.697(11) .
Sb4 Mo1 1.839(2) .
Sb4 Sb1 2.791(2) 3_576
Sb5 C2 2.307(16) .
Sb5 Mo1 2.327(2) .
Sb5 C1 2.579(19) .
Sb5 Sb2 2.6735(17) 3_576
Mo1 C2 1.79(2) .
Mo1 C3 1.83(3) .
Mo1 C1 1.938(15) .
Mo1 Sb1 3.0661(19) 3_576
Mo1 Sb2 3.143(2) 3_576
K1 O5 2.780(7) 3_474
K1 O5 2.780(7) .
K1 O6 2.837(7) .
K1 O6 2.837(7) 3_474
K1 O4 2.837(6) .
K1 O4 2.837(6) 3_474
K1 N1 2.963(18) .
K1 N1 2.963(18) 3_474
K2 O2 2.701(14) .
K2 O8 2.750(9) .
K2 O11 2.883(8) .
K2 O9 2.888(9) .
K2 O7 2.939(8) .
K2 O12 2.968(8) .
K2 O10 2.981(8) .
K2 C2 3.040(14) .
C1 O1 1.151(16) .
C2 O2 1.35(2) .
C3 O3 1.30(3) .
O4 C5 1.414(12) .
O4 C4 1.422(12) .
O5 C7 1.419(11) .
O5 C6 1.467(11) .
O6 C9 1.415(11) .
O6 C8 1.436(12) .
O7 C13 1.414(15) .
O7 C14 1.425(16) .
O8 C11 1.400(17) .
O8 C12 1.403(15) .
O9 C16 1.381(14) .
O9 C15 1.425(11) .
O10 C17 1.391(14) .
O10 C18 1.405(12) .
O11 C20 1.376(13) .
O11 C19 1.461(13) .
O12 C10 1.383(14) .
O12 C22 1.437(14) .
C4 C9 1.501(13) 3_474
C5 C6 1.488(14) .
C7 C8 1.466(14) .
C9 C4 1.501(13) 3_474
C10 C11 1.470(18) .
C12 C13 1.438(18) .
C14 C15 1.497(15) .
C16 C17 1.495(16) .
C18 C19 1.483(16) .
C20 C22 1.484(16) .
C21 N2 1.38(3) .
C21 C23 1.58(2) .
N1 C23 1.39(2) .
